data_7049845
loop_
_publ_author_name
'Blower, Philip J.'
'Levason, William'
'Luthra, Sajinder K.'
'McRobbie, Graeme'
'Monzittu, Francesco M.'
'Mules, Thomas O.'
'Reid, Gillian'
'Subhan, M. Nadeem'

_publ_section_title
;
 Exploring transition metal fluoride chelates - synthesis, properties and
 prospects towards potential PET probes.
;
_journal_issue 20
_journal_name_full 'Dalton transactions (Cambridge, England : 2003)'
_journal_page_first 6767
_journal_page_last 6776
_journal_paper_doi 10.1039/c8dt03696a
_journal_volume 48
_journal_year 2019
_chemical_formula_moiety 'C15 H11 F3 Fe N3, 3(H2 O)'
_chemical_formula_sum 'C15 H17 F3 Fe N3 O3'
_chemical_formula_weight 400.16
_space_group_crystal_system monoclinic
_space_group_IT_number 14
_space_group_name_Hall '-P 2ybc'
_space_group_name_H-M_alt 'P 1 21/c 1'
_symmetry_space_group_name_Hall '-P 2ybc'
_symmetry_space_group_name_H-M 'P 1 21/c 1'
_atom_sites_solution_hydrogens mixed
_audit_creation_date 2018-03-27
_audit_creation_method
;
Olex2 1.2
(compiled 2017.08.10 svn.r3458 for OlexSys, GUI svn.r5381)
;
_audit_update_record
;
2018-08-03 deposited with the CCDC.    2019-03-19 downloaded from the CCDC.
;
_cell_angle_alpha 90
_cell_angle_beta 102.155(2)
_cell_angle_gamma 90
_cell_formula_units_Z 4
_cell_length_a 8.6981(2)
_cell_length_b 25.5075(5)
_cell_length_c 7.4413(2)
_cell_measurement_reflns_used 19525
_cell_measurement_temperature 100
_cell_measurement_theta_max 32.0170
_cell_measurement_theta_min 2.3740
_cell_volume 1613.96(7)
_computing_cell_refinement 'CrysAlisPro 1.171.39.34b (Rigaku OD, 2017)'
_computing_data_collection 'CrysAlisPro 1.171.39.34b (Rigaku OD, 2017)'
_computing_data_reduction 'CrysAlisPro 1.171.39.34b (Rigaku OD, 2017)'
_computing_molecular_graphics 'Olex2 (Dolomanov et al., 2009)'
_computing_publication_material 'Olex2 (Dolomanov et al., 2009)'
_computing_structure_refinement 'ShelXL (Sheldrick, 2015)'
_computing_structure_solution 'ShelXT (Sheldrick, 2015)'
_diffrn_ambient_temperature 100.0
_diffrn_detector 'CCD plate'
_diffrn_detector_area_resol_mean 28.5714
_diffrn_detector_type 'Rigaku Saturn724+'
_diffrn_measured_fraction_theta_full 1.000
_diffrn_measured_fraction_theta_max 1.000
_diffrn_measurement_details
;
List of Runs (angles in degrees, time in seconds):

  # Type    Start    End  Width  t~exp~   \w     \q     \k     \f   Frames
#--------------------------------------------------------------------------
  1  \w   -107.00  20.00   0.50    1.00    --  -17.30 -57.00  90.00  254
  2  \w    -55.00  72.00   0.50    1.00    --  -17.30  57.00  90.00  254
  3  \w   -107.00  23.00   0.50    1.00    --  -17.30 -70.00  60.00  260
  4  \w   -107.00  72.00   0.50    1.00    --  -17.30   0.00  60.00  358
  5  \w    -55.00  72.00   0.50    1.00    --  -17.30  57.00  30.00  254
  6  \w   -107.00  23.00   0.50    1.00    --  -17.30 -70.00 -90.00  260
  7  \w    -58.00  20.00   0.50    1.00    --  -17.30  70.00-120.00  156
  8  \w    -55.00  72.00   0.50    1.00    --  -17.30  57.00-180.00  254
;
_diffrn_measurement_device 'four-circle \k diffractometer'
_diffrn_measurement_device_type 'Rigaku AFC12 (Right)'
_diffrn_measurement_method 'profile data from \w-scans'
_diffrn_measurement_specimen_support 'Mitegen 50um'
_diffrn_orient_matrix_type 'CrysAlisPro convention (1999,Acta A55,543-557)'
_diffrn_orient_matrix_UB_11 -0.0799396000
_diffrn_orient_matrix_UB_12 -0.0050763000
_diffrn_orient_matrix_UB_13 -0.0406901000
_diffrn_orient_matrix_UB_21 0.0129525000
_diffrn_orient_matrix_UB_22 -0.0272210000
_diffrn_orient_matrix_UB_23 0.0159386000
_diffrn_orient_matrix_UB_31 -0.0200074000
_diffrn_orient_matrix_UB_32 0.0026021000
_diffrn_orient_matrix_UB_33 0.0871530000
_diffrn_radiation_collimation 'Confocal mirrors, VHF Varimax '
_diffrn_radiation_monochromator mirror
_diffrn_radiation_probe x-ray
_diffrn_radiation_type MoK\a
_diffrn_radiation_wavelength 0.71075
_diffrn_reflns_av_R_equivalents 0.0274
_diffrn_reflns_av_unetI/netI 0.0131
_diffrn_reflns_Laue_measured_fraction_full 1.000
_diffrn_reflns_Laue_measured_fraction_max 1.000
_diffrn_reflns_limit_h_max 10
_diffrn_reflns_limit_h_min -10
_diffrn_reflns_limit_k_max 31
_diffrn_reflns_limit_k_min -31
_diffrn_reflns_limit_l_max 9
_diffrn_reflns_limit_l_min -9
_diffrn_reflns_number 34245
_diffrn_reflns_point_group_measured_fraction_full 1.000
_diffrn_reflns_point_group_measured_fraction_max 1.000
_diffrn_reflns_theta_full 25.242
_diffrn_reflns_theta_max 25.999
_diffrn_reflns_theta_min 2.395
_diffrn_source 'Rotating Anode'
_diffrn_source_current 55.0
_diffrn_source_power 2.475
_diffrn_source_type 'Rigaku (Mo) X-ray Source'
_diffrn_source_voltage 45.0
_exptl_absorpt_coefficient_mu 0.987
_exptl_absorpt_correction_T_max 1.00000
_exptl_absorpt_correction_T_min 0.71336
_exptl_absorpt_correction_type multi-scan
_exptl_absorpt_process_details
;
CrysAlisPro 1.171.39.34b (Rigaku Oxford Diffraction, 2017)
Empirical absorption correction using spherical harmonics,
 implemented in SCALE3 ABSPACK scaling algorithm.
;
_exptl_crystal_colour colourless
_exptl_crystal_colour_primary colourless
_exptl_crystal_density_diffrn 1.647
_exptl_crystal_description block
_exptl_crystal_F_000 820
_exptl_crystal_size_max 0.075
_exptl_crystal_size_mid 0.04
_exptl_crystal_size_min 0.02
_refine_diff_density_max 0.308
_refine_diff_density_min -0.302
_refine_diff_density_rms 0.047
_refine_ls_extinction_method none
_refine_ls_goodness_of_fit_ref 1.062
_refine_ls_hydrogen_treatment constr
_refine_ls_matrix_type full
_refine_ls_number_parameters 235
_refine_ls_number_reflns 3177
_refine_ls_number_restraints 0
_refine_ls_restrained_S_all 1.062
_refine_ls_R_factor_all 0.0225
_refine_ls_R_factor_gt 0.0206
_refine_ls_shift/su_max 0.001
_refine_ls_shift/su_mean 0.000
_refine_ls_structure_factor_coef Fsqd
_refine_ls_weighting_details 'w=1/[\s^2^(Fo^2^)+(0.0286P)^2^+0.9964P] where P=(Fo^2^+2Fc^2^)/3'
_refine_ls_weighting_scheme calc
_refine_ls_wR_factor_gt 0.0574
_refine_ls_wR_factor_ref 0.0583
_reflns_Friedel_coverage 0.000
_reflns_number_gt 2971
_reflns_number_total 3177
_reflns_threshold_expression 'I > 2\s(I)'
_cod_data_source_file c8dt03696a2.cif
_cod_data_source_block 2018fmmtmfefter
_cod_depositor_comments 'Adding full bibliography for 7049842--7049845.cif.'
_cod_database_code 7049845
_shelx_shelxl_version_number 2017/1
_chemical_oxdiff_formula C15H11N3F3Fe
_shelx_space_group_comment
;
The symmetry employed for this shelxl refinement is uniquely defined
by the following loop, which should always be used as a source of
symmetry information in preference to the above space-group names.
They are only intended as comments.
;
_shelx_estimated_absorpt_t_max 0.981
_shelx_estimated_absorpt_t_min 0.930
_reflns_odcompleteness_completeness 99.95
_reflns_odcompleteness_iscentric 1
_reflns_odcompleteness_theta 28.64
_olex2_refinement_description
;
1. Fixed Uiso
 At 1.2 times of:
  All C(H) groups
 At 1.5 times of:
  All O(H,H) groups
2.a Free rotating group:
 O3(H3A,H3B), O2(H2A,H2B), O1(H1A,H1B)
2.b Aromatic/amide H refined with riding coordinates:
 C13(H13), C7(H7), C9(H9), C15(H15), C12(H12), C8(H8), C14(H14), C4(H4),
 C1(H1), C3(H3), C2(H2)
;
_olex2_submission_special_instructions 'No special instructions were received'
_oxdiff_exptl_absorpt_empirical_details
;
Empirical correction (ABSPACK) includes:
- Absorption correction using spherical harmonics
- Frame scaling
;
_oxdiff_exptl_absorpt_empirical_full_max 2.029
_oxdiff_exptl_absorpt_empirical_full_min 0.615

loop_
_space_group_symop_operation_xyz
'x, y, z'
'-x, y+1/2, -z+1/2'
'-x, -y, -z'
'x, -y-1/2, z-1/2'

loop_
_atom_site_label
_atom_site_type_symbol
_atom_site_fract_x
_atom_site_fract_y
_atom_site_fract_z
_atom_site_U_iso_or_equiv
_atom_site_adp_type
_atom_site_occupancy
_atom_site_site_symmetry_order
_atom_site_calc_flag
_atom_site_refinement_flags_posn
Fe1 Fe 0.79324(2) 0.61892(2) 0.66293(3) 0.00973(7) Uani 1 1 d .
F3 F 0.89858(10) 0.62285(3) 0.91457(11) 0.01588(18) Uani 1 1 d .
F1 F 0.68624(10) 0.61058(3) 0.41777(11) 0.01643(18) Uani 1 1 d .
F2 F 0.97921(10) 0.63427(3) 0.58911(12) 0.01938(19) Uani 1 1 d .
O3 O 1.10691(13) 0.70018(4) 1.04260(14) 0.0201(2) Uani 1 1 d .
H3A H 1.043098 0.675781 0.999832 0.030 Uiso 1 1 d G
H3B H 1.116985 0.697963 1.158460 0.030 Uiso 1 1 d G
O2 O 1.15066(13) 0.70044(4) 0.41740(15) 0.0209(2) Uani 1 1 d .
H2A H 1.095973 0.679606 0.467764 0.031 Uiso 1 1 d G
H2B H 1.131956 0.730586 0.456265 0.031 Uiso 1 1 d G
O1 O 0.77722(13) 0.55856(4) 0.14711(15) 0.0218(2) Uani 1 1 d .
H1A H 0.754371 0.578096 0.230088 0.033 Uiso 1 1 d G
H1B H 0.823562 0.576470 0.078279 0.033 Uiso 1 1 d G
N3 N 0.70113(13) 0.69609(4) 0.68189(15) 0.0117(2) Uani 1 1 d .
N2 N 0.57362(13) 0.60786(4) 0.73663(15) 0.0110(2) Uani 1 1 d .
N1 N 0.77265(13) 0.53544(4) 0.69694(15) 0.0123(2) Uani 1 1 d .
C5 C 0.63354(16) 0.51780(5) 0.72688(18) 0.0122(3) Uani 1 1 d .
C11 C 0.55773(16) 0.70009(5) 0.72322(18) 0.0122(3) Uani 1 1 d .
C10 C 0.48581(16) 0.64959(5) 0.75715(18) 0.0122(3) Uani 1 1 d .
C13 C 0.56882(17) 0.79330(6) 0.70862(19) 0.0165(3) Uani 1 1 d .
H13 H 0.523178 0.826805 0.717045 0.020 Uiso 1 1 calc R
C7 C 0.38103(16) 0.55057(6) 0.81011(19) 0.0152(3) Uani 1 1 d .
H7 H 0.346162 0.516002 0.827357 0.018 Uiso 1 1 calc R
C6 C 0.52370(16) 0.55926(5) 0.75947(18) 0.0123(3) Uani 1 1 d .
C9 C 0.34210(16) 0.64383(6) 0.80753(19) 0.0157(3) Uani 1 1 d .
H9 H 0.280331 0.673551 0.822943 0.019 Uiso 1 1 calc R
C15 C 0.77846(16) 0.73981(6) 0.65560(18) 0.0139(3) Uani 1 1 d .
H15 H 0.879324 0.736777 0.626511 0.017 Uiso 1 1 calc R
C12 C 0.48761(17) 0.74842(6) 0.73565(19) 0.0146(3) Uani 1 1 d .
H12 H 0.385664 0.750626 0.762244 0.018 Uiso 1 1 calc R
C8 C 0.29102(16) 0.59367(6) 0.83476(19) 0.0166(3) Uani 1 1 d .
H8 H 0.193452 0.588774 0.870634 0.020 Uiso 1 1 calc R
C14 C 0.71676(17) 0.78922(6) 0.66926(19) 0.0163(3) Uani 1 1 d .
H14 H 0.774719 0.819706 0.651987 0.020 Uiso 1 1 calc R
C4 C 0.59809(17) 0.46502(6) 0.72374(19) 0.0159(3) Uani 1 1 d .
H4 H 0.499651 0.453398 0.744866 0.019 Uiso 1 1 calc R
C1 C 0.87995(17) 0.50052(6) 0.6703(2) 0.0161(3) Uani 1 1 d .
H1 H 0.979393 0.512878 0.654944 0.019 Uiso 1 1 calc R
C3 C 0.70821(18) 0.42927(6) 0.6893(2) 0.0180(3) Uani 1 1 d .
H3 H 0.684915 0.392842 0.683000 0.022 Uiso 1 1 calc R
C2 C 0.85235(18) 0.44707(6) 0.6643(2) 0.0184(3) Uani 1 1 d .
H2 H 0.930545 0.423180 0.643384 0.022 Uiso 1 1 calc R

loop_
_atom_site_aniso_label
_atom_site_aniso_U_11
_atom_site_aniso_U_22
_atom_site_aniso_U_33
_atom_site_aniso_U_23
_atom_site_aniso_U_13
_atom_site_aniso_U_12
Fe1 0.00937(11) 0.00911(11) 0.01140(11) -0.00010(7) 0.00377(7) -0.00090(7)
F3 0.0160(4) 0.0169(4) 0.0137(4) 0.0000(3) 0.0008(3) -0.0038(3)
F1 0.0201(4) 0.0169(4) 0.0122(4) -0.0008(3) 0.0031(3) -0.0028(3)
F2 0.0135(4) 0.0219(4) 0.0253(5) 0.0024(4) 0.0098(3) -0.0010(3)
O3 0.0231(6) 0.0193(5) 0.0190(5) -0.0037(4) 0.0070(4) -0.0069(4)
O2 0.0255(6) 0.0188(5) 0.0203(5) -0.0003(4) 0.0095(4) -0.0037(4)
O1 0.0299(6) 0.0178(5) 0.0208(6) -0.0031(4) 0.0122(5) -0.0077(5)
N3 0.0120(6) 0.0121(5) 0.0108(5) -0.0007(4) 0.0022(4) -0.0001(4)
N2 0.0106(5) 0.0130(6) 0.0092(5) 0.0008(4) 0.0014(4) -0.0010(4)
N1 0.0138(6) 0.0118(5) 0.0116(5) 0.0000(4) 0.0032(4) -0.0007(4)
C5 0.0135(6) 0.0141(7) 0.0081(6) 0.0010(5) 0.0005(5) -0.0018(5)
C11 0.0119(6) 0.0148(7) 0.0094(6) -0.0004(5) 0.0012(5) 0.0004(5)
C10 0.0121(6) 0.0149(7) 0.0090(6) 0.0001(5) 0.0009(5) 0.0005(5)
C13 0.0206(7) 0.0129(7) 0.0144(7) -0.0019(5) 0.0001(6) 0.0038(6)
C7 0.0141(7) 0.0173(7) 0.0137(7) 0.0026(5) 0.0020(5) -0.0039(5)
C6 0.0125(6) 0.0141(7) 0.0092(6) 0.0007(5) 0.0000(5) -0.0018(5)
C9 0.0132(7) 0.0196(7) 0.0143(7) 0.0008(5) 0.0033(5) 0.0022(5)
C15 0.0142(7) 0.0139(7) 0.0138(7) -0.0004(5) 0.0031(5) -0.0026(5)
C12 0.0135(7) 0.0164(7) 0.0134(6) -0.0014(5) 0.0018(5) 0.0022(5)
C8 0.0111(7) 0.0244(8) 0.0148(7) 0.0019(6) 0.0038(5) -0.0019(6)
C14 0.0200(7) 0.0130(7) 0.0152(7) -0.0006(5) 0.0020(6) -0.0025(6)
C4 0.0169(7) 0.0155(7) 0.0146(7) 0.0015(5) 0.0015(5) -0.0041(5)
C1 0.0149(7) 0.0158(7) 0.0179(7) -0.0004(5) 0.0045(5) 0.0006(5)
C3 0.0244(8) 0.0112(6) 0.0172(7) 0.0001(5) 0.0017(6) -0.0020(6)
C2 0.0211(7) 0.0148(7) 0.0191(7) -0.0021(6) 0.0035(6) 0.0031(6)

loop_
_atom_type_symbol
_atom_type_description
_atom_type_scat_dispersion_real
_atom_type_scat_dispersion_imag
_atom_type_scat_source
C C 0.0033 0.0016 'International Tables Vol C Tables 4.2.6.8 and 6.1.1.4'
H H 0.0000 0.0000 'International Tables Vol C Tables 4.2.6.8 and 6.1.1.4'
F F 0.0171 0.0103 'International Tables Vol C Tables 4.2.6.8 and 6.1.1.4'
Fe Fe 0.3463 0.8444 'International Tables Vol C Tables 4.2.6.8 and 6.1.1.4'
N N 0.0061 0.0033 'International Tables Vol C Tables 4.2.6.8 and 6.1.1.4'
O O 0.0106 0.0060 'International Tables Vol C Tables 4.2.6.8 and 6.1.1.4'

loop_
_geom_angle_atom_site_label_1
_geom_angle_atom_site_label_2
_geom_angle_atom_site_label_3
_geom_angle
F3 Fe1 N3 89.78(4)
F3 Fe1 N2 91.48(4)
F3 Fe1 N1 88.35(4)
F1 Fe1 F3 176.33(4)
F1 Fe1 N3 93.01(4)
F1 Fe1 N2 86.95(4)
F1 Fe1 N1 88.03(4)
F2 Fe1 F3 90.63(4)
F2 Fe1 F1 91.20(4)
F2 Fe1 N3 100.79(4)
F2 Fe1 N2 174.92(4)
F2 Fe1 N1 110.00(4)
N3 Fe1 N1 149.17(4)
N2 Fe1 N3 74.60(4)
N2 Fe1 N1 74.69(4)
H3A O3 H3B 104.5
H2A O2 H2B 104.5
H1A O1 H1B 109.7
C11 N3 Fe1 117.45(9)
C15 N3 Fe1 123.37(9)
C15 N3 C11 119.18(12)
C10 N2 Fe1 119.49(9)
C6 N2 Fe1 119.50(9)
C6 N2 C10 121.01(12)
C5 N1 Fe1 116.56(9)
C1 N1 Fe1 124.31(10)
C1 N1 C5 118.69(12)
N1 C5 C6 114.85(12)
N1 C5 C4 121.74(13)
C4 C5 C6 123.41(13)
N3 C11 C10 114.71(12)
N3 C11 C12 121.51(13)
C12 C11 C10 123.76(13)
N2 C10 C11 113.70(12)
N2 C10 C9 121.04(13)
C9 C10 C11 125.25(13)
C12 C13 H13 120.1
C12 C13 C14 119.71(13)
C14 C13 H13 120.1
C6 C7 H7 120.9
C8 C7 H7 120.9
C8 C7 C6 118.16(13)
N2 C6 C5 113.84(12)
N2 C6 C7 121.04(13)
C7 C6 C5 125.12(13)
C10 C9 H9 120.9
C8 C9 C10 118.25(13)
C8 C9 H9 120.9
N3 C15 H15 118.8
N3 C15 C14 122.31(13)
C14 C15 H15 118.8
C11 C12 H12 120.6
C13 C12 C11 118.76(13)
C13 C12 H12 120.6
C7 C8 H8 119.8
C9 C8 C7 120.47(13)
C9 C8 H8 119.8
C13 C14 H14 120.7
C15 C14 C13 118.51(13)
C15 C14 H14 120.7
C5 C4 H4 120.5
C5 C4 C3 118.99(13)
C3 C4 H4 120.5
N1 C1 H1 118.6
N1 C1 C2 122.73(14)
C2 C1 H1 118.6
C4 C3 H3 120.3
C2 C3 C4 119.39(13)
C2 C3 H3 120.3
C1 C2 H2 120.8
C3 C2 C1 118.38(14)
C3 C2 H2 120.8

loop_
_geom_bond_atom_site_label_1
_geom_bond_atom_site_label_2
_geom_bond_distance
Fe1 F3 1.9062(8)
Fe1 F1 1.8774(8)
Fe1 F2 1.8563(8)
Fe1 N3 2.1410(11)
Fe1 N2 2.1144(12)
Fe1 N1 2.1564(12)
O3 H3A 0.8499
O3 H3B 0.8499
O2 H2A 0.8509
O2 H2B 0.8493
O1 H1A 0.8490
O1 H1B 0.8488
N3 C11 1.3499(18)
N3 C15 1.3377(18)
N2 C10 1.3374(18)
N2 C6 1.3361(18)
N1 C5 1.3527(18)
N1 C1 1.3347(18)
C5 C6 1.4792(19)
C5 C4 1.380(2)
C11 C10 1.4768(19)
C11 C12 1.3870(19)
C10 C9 1.386(2)
C13 H13 0.9500
C13 C12 1.382(2)
C13 C14 1.383(2)
C7 H7 0.9500
C7 C6 1.389(2)
C7 C8 1.384(2)
C9 H9 0.9500
C9 C8 1.383(2)
C15 H15 0.9500
C15 C14 1.382(2)
C12 H12 0.9500
C8 H8 0.9500
C14 H14 0.9500
C4 H4 0.9500
C4 C3 1.385(2)
C1 H1 0.9500
C1 C2 1.383(2)
C3 H3 0.9500
C3 C2 1.382(2)
C2 H2 0.9500
